data_8100565
loop_
_publ_author_name
'Paulus, E. F.'
'Boehmer, V.'
'O'Sullivan, P.'

_publ_section_title
;
Crystal structure of 5,17-di-t-butyl-25,26,27,28-tetrahydroxy-11,23-
(3-oxo-pentano)-calix[4]arene hydrate, C~41~H~46~O~5~ &#x00B7; 0.29H~2~O
;
_journal_issue 1
_journal_name_full 'Zeitschrift f\"ur Kristallographie - New Crystal Structures'
_journal_page_first 141
_journal_page_last 143
_journal_volume 217
_journal_year 2002
_chemical_formula_moiety 'C41 H46 O5  H2 O'
_chemical_formula_structural '(C41 H46 O5) .  H2 O'
_chemical_formula_sum 'C41 H48 O6'
_chemical_formula_weight 636.79
_space_group_IT_number 14
_symmetry_cell_setting monoclinic
_symmetry_space_group_name_Hall '-P 2yn'
_symmetry_space_group_name_H-M 'P 1 21/n 1'
_cell_angle_alpha 90.00
_cell_angle_beta 94.54(3)
_cell_angle_gamma 90.00
_cell_formula_units_Z 4
_cell_length_a 13.350(3)
_cell_length_b 18.189(4)
_cell_length_c 14.842(3)
_cell_measurement_temperature 293(1)
_cell_volume 3592.7(13)
_diffrn_ambient_temperature 293(1)
_exptl_crystal_density_diffrn 1.177
_cod_depositor_comments
;
 Marking attached hydrogen atoms.

 Antanas Vaitkus,
 2017-07-12
;
_cod_original_sg_symbol_H-M 'P 21/n'
_cod_database_code 8100565

loop_
_symmetry_equiv_pos_as_xyz
'x, y, z'
'-x+1/2, y+1/2, -z+1/2'
'-x, -y, -z'
'x-1/2, -y-1/2, z-1/2'

loop_
_atom_site_label
_atom_site_type_symbol
_atom_site_fract_x
_atom_site_fract_y
_atom_site_fract_z
_atom_site_U_iso_or_equiv
_atom_site_adp_type
_atom_site_occupancy
_atom_site_symmetry_multiplicity
_atom_site_calc_flag
_atom_site_refinement_flags
_atom_site_disorder_assembly
_atom_site_disorder_group
_atom_site_attached_hydrogens
C01 C -0.1532(4) 0.2051(3) 0.4537(3) 0.0455(14) Uani 1 4 d . . . 0
C02 C -0.2101(4) 0.2687(3) 0.4410(3) 0.0445(14) Uani 1 4 d . . . 0
H02 H -0.2808 0.2666 0.4486 0.080 Uiso 1 4 d R . . 0
C03 C -0.1693(4) 0.3367(3) 0.4192(3) 0.0384(13) Uani 1 4 d . . . 0
C04 C -0.2357(3) 0.4054(3) 0.4163(3) 0.0434(14) Uani 1 4 d . . . 0
H041 H -0.2950 0.3969 0.3767 0.080 Uiso 1 4 d R . . 0
H042 H -0.1995 0.4461 0.3934 0.080 Uiso 1 4 d R . . 0
C05 C -0.2664(4) 0.4248(3) 0.5090(3) 0.0393(13) Uani 1 4 d . . . 0
C06 C -0.3648(4) 0.4117(3) 0.5332(3) 0.0444(14) Uani 1 4 d . . . 0
H06 H -0.4138 0.3937 0.4877 0.080 Uiso 1 4 d R . . 0
C07 C -0.3936(4) 0.4232(3) 0.6203(3) 0.0466(14) Uani 1 4 d . . . 0
C08 C -0.3178(4) 0.4458(3) 0.6852(3) 0.0483(15) Uani 1 4 d . . . 0
H08 H -0.3337 0.4536 0.7465 0.080 Uiso 1 4 d R . . 0
C09 C -0.2197(4) 0.4579(3) 0.6657(3) 0.0428(14) Uani 1 4 d . . . 0
C10 C -0.1352(3) 0.4715(3) 0.7396(3) 0.0434(14) Uani 1 4 d . . . 0
H101 H -0.1629 0.4850 0.7951 0.080 Uiso 1 4 d R . . 0
H102 H -0.0941 0.5113 0.7212 0.080 Uiso 1 4 d R . . 0
C11 C -0.0693(4) 0.4025(3) 0.7528(3) 0.0386(13) Uani 1 4 d . . . 0
C12 C -0.1117(4) 0.3375(3) 0.7811(3) 0.0459(14) Uani 1 4 d . . . 0
H12 H -0.1810 0.3377 0.7941 0.080 Uiso 1 4 d R . . 0
C13 C -0.0585(4) 0.2715(3) 0.7920(3) 0.0447(14) Uani 1 4 d . . . 0
C14 C 0.0426(4) 0.2720(3) 0.7765(3) 0.0449(14) Uani 1 4 d . . . 0
H14 H 0.0809 0.2277 0.7869 0.080 Uiso 1 4 d R . . 0
C15 C 0.0892(4) 0.3362(3) 0.7471(3) 0.0380(13) Uani 1 4 d . . . 0
C16 C 0.1992(3) 0.3337(3) 0.7250(3) 0.0427(14) Uani 1 4 d . . . 0
H161 H 0.2416 0.3162 0.7757 0.080 Uiso 1 4 d R . . 0
H162 H 0.2195 0.3828 0.7112 0.080 Uiso 1 4 d R . . 0
C17 C 0.2123(3) 0.2864(3) 0.6424(3) 0.0352(13) Uani 1 4 d . . . 0
C18 C 0.2637(4) 0.2204(3) 0.6499(3) 0.0458(14) Uani 1 4 d . . . 0
H18 H 0.2935 0.2058 0.7081 0.080 Uiso 1 4 d R . . 0
C19 C 0.2709(4) 0.1727(3) 0.5770(3) 0.0502(15) Uani 1 4 d . . . 0
C20 C 0.2215(4) 0.1932(3) 0.4939(3) 0.0445(14) Uani 1 4 d . . . 0
H20 H 0.2210 0.1610 0.4427 0.080 Uiso 1 4 d R . . 0
C21 C 0.1690(4) 0.2596(3) 0.4840(3) 0.0360(13) Uani 1 4 d . . . 0
C22 C 0.1047(4) 0.2774(3) 0.3973(3) 0.0425(14) Uani 1 4 d . . . 0
H221 H 0.1178 0.2422 0.3515 0.080 Uiso 1 4 d R . . 0
H222 H 0.1226 0.3254 0.3766 0.080 Uiso 1 4 d R . . 0
C23 C -0.0071(4) 0.2756(3) 0.4127(3) 0.0376(13) Uani 1 4 d . . . 0
C24 C -0.0517(4) 0.2097(3) 0.4369(3) 0.0465(15) Uani 1 4 d . . . 0
H24 H -0.0108 0.1663 0.4429 0.080 Uiso 1 4 d R . . 0
C25 C -0.1998(4) 0.1351(3) 0.4848(3) 0.0627(17) Uani 1 4 d . . . 0
H251 H -0.1484 0.0981 0.4913 0.080 Uiso 1 4 d R . . 0
H252 H -0.2507 0.1188 0.4400 0.080 Uiso 1 4 d R . . 0
C26 C -0.2396(5) 0.1430(3) 0.5797(4) 0.084(2) Uani 1 4 d . . . 0
H261 H -0.2800 0.1010 0.5918 0.080 Uiso 1 4 d R . . 0
H262 H -0.2829 0.1852 0.5748 0.080 Uiso 1 4 d R . . 0
C27 C -0.1617(5) 0.1514(3) 0.6568(4) 0.0641(18) Uani 1 4 d . . . 0
C28 C -0.1909(5) 0.1741(4) 0.7458(4) 0.089(2) Uani 1 4 d . . . 0
H281 H -0.2271 0.1340 0.7700 0.080 Uiso 1 4 d R . . 0
H282 H -0.2357 0.2154 0.7397 0.080 Uiso 1 4 d R . . 0
C29 C -0.1096(4) 0.2003(3) 0.8173(3) 0.0627(17) Uani 1 4 d . . . 0
H291 H -0.1328 0.2042 0.8767 0.080 Uiso 1 4 d R . . 0
H292 H -0.0599 0.1621 0.8184 0.080 Uiso 1 4 d R . . 0
C30 C 0.0308(4) 0.3999(3) 0.7329(3) 0.0369(13) Uani 1 4 d . . . 0
C31 C 0.1683(3) 0.3070(3) 0.5578(3) 0.0359(13) Uani 1 4 d . . . 0
C32 C -0.0664(4) 0.3389(3) 0.4082(3) 0.0369(13) Uani 1 4 d . . . 0
C33 C -0.1955(3) 0.4489(3) 0.5759(3) 0.0378(13) Uani 1 4 d . . . 0
C34 C -0.5006(4) 0.4089(4) 0.6450(4) 0.0625(17) Uani 1 4 d . . . 0
C35 C -0.5036(4) 0.3494(4) 0.7106(5) 0.128(3) Uani 1 4 d . . . 0
H351 H -0.4843 0.3061 0.6793 0.080 Uiso 1 4 d R . . 0
H352 H -0.4547 0.3595 0.7600 0.080 Uiso 1 4 d R . . 0
H353 H -0.5681 0.3417 0.7335 0.080 Uiso 1 4 d R . . 0
C36 C -0.5417(4) 0.4788(4) 0.6900(4) 0.110(3) Uani 1 4 d . . . 0
H361 H -0.6095 0.4752 0.7067 0.080 Uiso 1 4 d R . . 0
H362 H -0.4975 0.4887 0.7429 0.080 Uiso 1 4 d R . . 0
H363 H -0.5369 0.5181 0.6473 0.080 Uiso 1 4 d R . . 0
C37 C -0.5746(4) 0.3949(4) 0.5637(4) 0.088(2) Uani 1 4 d . . . 0
H371 H -0.5563 0.3495 0.5363 0.080 Uiso 1 4 d R . . 0
H372 H -0.6430 0.3921 0.5789 0.080 Uiso 1 4 d R . . 0
H373 H -0.5676 0.4346 0.5220 0.080 Uiso 1 4 d R . . 0
C38 C 0.3251(5) 0.0982(3) 0.5896(4) 0.0659(18) Uani 1 4 d . . . 0
C39 C 0.4307(5) 0.1103(4) 0.6367(5) 0.106(3) Uani 1 4 d . . . 0
H391 H 0.4702 0.1403 0.5998 0.080 Uiso 1 4 d R . . 0
H392 H 0.4221 0.1352 0.6926 0.080 Uiso 1 4 d R . . 0
H393 H 0.4644 0.0643 0.6490 0.080 Uiso 1 4 d R . . 0
C40 C 0.2642(5) 0.0479(3) 0.6497(4) 0.101(3) Uani 1 4 d . . . 0
H401 H 0.2972 0.0016 0.6615 0.080 Uiso 1 4 d R . . 0
H402 H 0.2560 0.0724 0.7059 0.080 Uiso 1 4 d R . . 0
H403 H 0.1996 0.0397 0.6183 0.080 Uiso 1 4 d R . . 0
C41 C 0.3354(5) 0.0570(3) 0.5024(4) 0.088(2) Uani 1 4 d . . . 0
H411 H 0.3749 0.0850 0.4633 0.080 Uiso 1 4 d R . . 0
H412 H 0.3654 0.0095 0.5129 0.080 Uiso 1 4 d R . . 0
H413 H 0.2685 0.0512 0.4745 0.080 Uiso 1 4 d R . . 0
O1 O 0.0794(2) 0.45886(18) 0.6956(2) 0.0433(9) Uani 1 4 d . . . 0
H1 H 0.0385 0.4833 0.6642 0.065 Uiso 1 4 calc R . . 0
O2 O 0.1204(3) 0.37391(18) 0.54130(19) 0.0433(9) Uani 1 4 d . . . 0
H2 H 0.1068 0.3922 0.5893 0.065 Uiso 1 4 calc R . . 0
O3 O -0.0232(2) 0.40852(18) 0.3975(2) 0.0424(9) Uani 1 4 d . . . 0
H3 H 0.0339 0.4090 0.4223 0.064 Uiso 1 4 calc R . . 0
O4 O -0.0972(2) 0.46506(19) 0.55944(19) 0.0424(9) Uani 1 4 d . . . 0
H4 H -0.0858 0.4496 0.5094 0.064 Uiso 1 4 calc R . . 0
O5 O -0.0715(4) 0.1331(3) 0.6489(3) 0.0951(16) Uani 1 4 d . . . 0
O6 O -0.063(3) -0.0245(19) 0.559(2) 0.37(3) Uani 0.293(15) 4 d P . . 2

loop_
_atom_site_aniso_label
_atom_site_aniso_U_11
_atom_site_aniso_U_22
_atom_site_aniso_U_33
_atom_site_aniso_U_23
_atom_site_aniso_U_13
_atom_site_aniso_U_12
C01 0.051(4) 0.046(4) 0.039(3) -0.003(3) 0.000(3) -0.013(3)
C02 0.045(4) 0.053(4) 0.034(3) -0.002(3) -0.002(3) -0.017(3)
C03 0.032(3) 0.052(4) 0.030(3) 0.000(3) -0.004(2) -0.001(3)
C04 0.030(3) 0.059(4) 0.040(3) 0.008(3) -0.006(3) -0.001(3)
C05 0.036(3) 0.049(3) 0.033(3) 0.007(2) -0.002(3) -0.001(3)
C06 0.025(3) 0.062(4) 0.046(3) 0.012(3) -0.002(3) 0.002(3)
C07 0.030(3) 0.059(4) 0.050(3) 0.020(3) 0.000(3) 0.002(3)
C08 0.035(3) 0.072(4) 0.037(3) 0.012(3) 0.003(3) 0.010(3)
C09 0.030(3) 0.052(4) 0.045(3) 0.001(3) -0.002(3) 0.006(3)
C10 0.041(3) 0.056(4) 0.033(3) -0.004(3) -0.002(3) 0.012(3)
C11 0.034(3) 0.054(4) 0.027(3) -0.008(3) -0.003(2) 0.000(3)
C12 0.036(3) 0.069(4) 0.032(3) -0.003(3) 0.002(3) -0.001(4)
C13 0.050(4) 0.053(4) 0.031(3) 0.008(3) 0.008(3) 0.000(3)
C14 0.053(4) 0.055(4) 0.026(3) 0.003(3) -0.001(3) 0.006(3)
C15 0.034(3) 0.056(4) 0.023(3) -0.006(3) -0.006(2) 0.003(3)
C16 0.037(3) 0.052(3) 0.038(3) -0.002(3) -0.009(3) 0.009(3)
C17 0.029(3) 0.053(3) 0.023(3) 0.000(2) -0.003(2) -0.003(3)
C18 0.047(4) 0.052(4) 0.038(3) 0.008(3) 0.002(3) 0.013(3)
C19 0.062(4) 0.050(4) 0.038(3) 0.006(3) 0.003(3) 0.021(3)
C20 0.053(4) 0.049(3) 0.031(3) 0.000(3) 0.002(3) 0.004(3)
C21 0.033(3) 0.048(3) 0.028(3) 0.004(3) 0.005(2) 0.003(3)
C22 0.051(4) 0.051(4) 0.025(3) -0.001(2) 0.000(3) 0.006(3)
C23 0.037(3) 0.051(4) 0.024(3) -0.005(3) 0.003(2) -0.004(3)
C24 0.060(4) 0.048(4) 0.031(3) -0.007(3) 0.000(3) -0.003(3)
C25 0.074(5) 0.064(4) 0.049(3) 0.000(3) 0.000(3) -0.020(4)
C26 0.112(6) 0.064(5) 0.073(4) 0.015(4) -0.006(5) -0.028(4)
C27 0.071(5) 0.074(5) 0.048(4) 0.007(3) 0.014(4) -0.032(4)
C28 0.114(6) 0.075(5) 0.081(5) 0.000(4) 0.033(5) -0.024(5)
C29 0.070(4) 0.075(4) 0.045(3) 0.010(3) 0.012(3) 0.001(4)
C30 0.032(3) 0.050(4) 0.027(3) -0.003(3) -0.004(2) -0.001(3)
C31 0.022(3) 0.043(3) 0.043(3) 0.003(3) 0.004(2) 0.000(3)
C32 0.038(4) 0.045(4) 0.026(3) 0.007(2) -0.005(2) -0.010(3)
C33 0.021(3) 0.048(3) 0.046(3) 0.006(3) 0.005(3) 0.007(3)
C34 0.036(4) 0.101(5) 0.051(4) 0.020(4) 0.004(3) 0.002(4)
C35 0.037(4) 0.208(9) 0.136(6) 0.116(7) -0.006(4) -0.016(5)
C36 0.040(4) 0.185(9) 0.105(6) -0.002(6) 0.006(4) 0.010(5)
C37 0.035(4) 0.155(7) 0.074(4) 0.039(4) -0.006(3) -0.024(4)
C38 0.087(5) 0.071(4) 0.038(3) 0.002(3) -0.005(3) 0.026(4)
C39 0.099(6) 0.083(5) 0.129(6) -0.018(5) -0.026(5) 0.054(5)
C40 0.166(8) 0.075(5) 0.060(4) 0.010(4) 0.001(5) 0.025(5)
C41 0.131(6) 0.065(4) 0.067(4) 0.002(4) 0.011(4) 0.045(5)
O1 0.033(2) 0.050(2) 0.045(2) 0.0000(18) -0.0090(17) 0.000(2)
O2 0.041(2) 0.055(2) 0.0328(18) -0.0009(17) -0.0086(18) 0.005(2)
O3 0.027(2) 0.053(2) 0.044(2) 0.0104(17) -0.0115(17) -0.0094(19)
O4 0.028(2) 0.063(2) 0.0358(19) -0.0028(18) 0.0005(16) -0.0063(19)
O5 0.083(4) 0.118(4) 0.086(3) 0.004(3) 0.018(3) 0.008(3)
O6 0.48(7) 0.29(4) 0.30(4) 0.08(3) -0.20(4) 0.00(4)

loop_
_geom_bond_atom_site_label_1
_geom_bond_atom_site_label_2
_geom_bond_distance
_geom_bond_site_symmetry_2
_geom_bond_publ_flag
C01 C02 1.389(7) . ?
C01 C24 1.399(7) . ?
C01 C25 1.507(7) . ?
C02 C03 1.401(7) . ?
C02 H02 0.9600 . ?
C03 C32 1.396(6) . ?
C03 C04 1.530(6) . ?
C04 C05 1.509(6) . ?
C04 H041 0.9601 . ?
C04 H042 0.9602 . ?
C05 C33 1.387(6) . ?
C05 C06 1.409(6) . ?
C06 C07 1.394(6) . ?
C06 H06 0.9600 . ?
C07 C08 1.402(6) . ?
C07 C34 1.524(7) . ?
C08 C09 1.381(6) . ?
C08 H08 0.9600 . ?
C09 C33 1.406(6) . ?
C09 C10 1.531(6) . ?
C10 C11 1.537(6) . ?
C10 H101 0.9602 . ?
C10 H102 0.9599 . ?
C11 C12 1.391(7) . ?
C11 C30 1.393(6) . ?
C12 C13 1.397(7) . ?
C12 H12 0.9598 . ?
C13 C14 1.387(7) . ?
C13 C29 1.525(7) . ?
C14 C15 1.408(7) . ?
C14 H14 0.9600 . ?
C15 C30 1.403(6) . ?
C15 C16 1.530(6) . ?
C16 C17 1.518(6) . ?
C16 H161 0.9599 . ?
C16 H162 0.9601 . ?
C17 C18 1.383(6) . ?
C17 C31 1.395(6) . ?
C18 C19 1.397(6) . ?
C18 H18 0.9600 . ?
C19 C20 1.402(6) . ?
C19 C38 1.539(7) . ?
C20 C21 1.398(6) . ?
C20 H20 0.9600 . ?
C21 C31 1.394(6) . ?
C21 C22 1.525(6) . ?
C22 C23 1.528(6) . ?
C22 H221 0.9600 . ?
C22 H222 0.9601 . ?
C23 C32 1.395(6) . ?
C23 C24 1.399(6) . ?
C24 H24 0.9600 . ?
C25 C26 1.550(7) . ?
C25 H251 0.9600 . ?
C25 H252 0.9600 . ?
C26 C27 1.491(7) . ?
C26 H261 0.9600 . ?
C26 H262 0.9600 . ?
C27 O5 1.264(7) . ?
C27 C28 1.467(7) . ?
C28 C29 1.532(7) . ?
C28 H281 0.9599 . ?
C28 H282 0.9600 . ?
C29 H291 0.9600 . ?
C29 H292 0.9600 . ?
C30 O1 1.391(5) . ?
C31 O2 1.388(5) . ?
C32 O3 1.406(5) . ?
C33 O4 1.385(5) . ?
C34 C35 1.459(7) . ?
C34 C37 1.520(7) . ?
C34 C36 1.558(8) . ?
C35 H351 0.9600 . ?
C35 H352 0.9601 . ?
C35 H353 0.9600 . ?
C36 H361 0.9600 . ?
C36 H362 0.9600 . ?
C36 H363 0.9600 . ?
C37 H371 0.9600 . ?
C37 H372 0.9600 . ?
C37 H373 0.9600 . ?
C38 C41 1.512(7) . ?
C38 C39 1.539(7) . ?
C38 C40 1.553(8) . ?
C39 H391 0.9600 . ?
C39 H392 0.9600 . ?
C39 H393 0.9599 . ?
C40 H401 0.9600 . ?
C40 H402 0.9600 . ?
C40 H403 0.9600 . ?
C41 H411 0.9600 . ?
C41 H412 0.9600 . ?
C41 H413 0.9600 . ?
O1 H1 0.8200 . ?
O2 H2 0.8200 . ?
O3 H3 0.8200 . ?
O4 H4 0.8200 . ?
